data_2235899
loop_
_publ_author_name
'Choi, Hong Dae'
'Seo, Pil Ja'
'Lee, Uk'

_publ_section_title
;
 5-Bromo-3-(3-fluorophenylsulfinyl)-2-methyl-1-benzofuran
;
_journal_coeditor_code KP2435
_journal_issue 8
_journal_name_full 'Acta Crystallographica Section E'
_journal_page_first o2491
_journal_paper_doi 10.1107/S1600536812032394
_journal_volume 68
_journal_year 2012
_chemical_formula_iupac 'C15 H10 Br F O2 S'
_chemical_formula_moiety 'C15 H10 Br F O2 S'
_chemical_formula_sum 'C15 H10 Br F O2 S'
_chemical_formula_weight 353.20
_chemical_name_systematic
;
5-Bromo-3-(3-fluorophenylsulfinyl)-2-methyl-1-benzofuran
;
_space_group_IT_number 14
_symmetry_cell_setting monoclinic
_symmetry_space_group_name_Hall '-P 2ybc'
_symmetry_space_group_name_H-M 'P 1 21/c 1'
_atom_sites_solution_hydrogens difmap
_atom_sites_solution_primary direct
_atom_sites_solution_secondary difmap
_cell_angle_alpha 90.00
_cell_angle_beta 105.709(2)
_cell_angle_gamma 90.00
_cell_formula_units_Z 4
_cell_length_a 13.0488(4)
_cell_length_b 11.1874(3)
_cell_length_c 9.9295(3)
_cell_measurement_reflns_used 3368
_cell_measurement_temperature 173(2)
_cell_measurement_theta_max 26.50
_cell_measurement_theta_min 2.44
_cell_volume 1395.39(7)
_computing_cell_refinement '<i>SAINT</i> (Bruker, 2009)'
_computing_data_collection '<i>APEX2</i> (Bruker, 2009)'
_computing_data_reduction '<i>SAINT</i> (Bruker, 2009)'
_computing_molecular_graphics '<i>ORTEP-3</i> (Farrugia, 1997) and <i>DIAMOND</i> (Brandenburg, 1998)'
_computing_publication_material '<i>SHELXL97</i> (Sheldrick, 2008)'
_computing_structure_refinement '<i>SHELXL97</i> (Sheldrick, 2008)'
_computing_structure_solution '<i>SHELXS97</i> (Sheldrick, 2008)'
_diffrn_ambient_temperature 173(2)
_diffrn_detector_area_resol_mean 10.0
_diffrn_measured_fraction_theta_full 0.995
_diffrn_measured_fraction_theta_max 0.995
_diffrn_measurement_device_type 'Bruker SMART APEXII CCD'
_diffrn_measurement_method '\f and \w scans'
_diffrn_radiation_monochromator 'graphite multilayer'
_diffrn_radiation_source 'rotating anode'
_diffrn_radiation_type MoK\a
_diffrn_radiation_wavelength 0.71073
_diffrn_reflns_av_R_equivalents 0.0475
_diffrn_reflns_av_sigmaI/netI 0.0450
_diffrn_reflns_limit_h_max 17
_diffrn_reflns_limit_h_min -17
_diffrn_reflns_limit_k_max 14
_diffrn_reflns_limit_k_min -13
_diffrn_reflns_limit_l_max 12
_diffrn_reflns_limit_l_min -13
_diffrn_reflns_number 13225
_diffrn_reflns_theta_full 28.34
_diffrn_reflns_theta_max 28.34
_diffrn_reflns_theta_min 1.62
_diffrn_standards_number 0
_exptl_absorpt_coefficient_mu 3.104
_exptl_absorpt_correction_T_max 0.7457
_exptl_absorpt_correction_T_min 0.4941
_exptl_absorpt_correction_type multi-scan
_exptl_absorpt_process_details '(<i>SADABS</i>; Bruker, 2009)'
_exptl_crystal_colour colourless
_exptl_crystal_density_diffrn 1.681
_exptl_crystal_density_method 'not measured'
_exptl_crystal_description block
_exptl_crystal_F_000 704
_exptl_crystal_size_max 0.246
_exptl_crystal_size_mid 0.242
_exptl_crystal_size_min 0.128
_refine_diff_density_max 0.609
_refine_diff_density_min -1.097
_refine_ls_extinction_method none
_refine_ls_goodness_of_fit_ref 1.025
_refine_ls_hydrogen_treatment constr
_refine_ls_matrix_type full
_refine_ls_number_parameters 192
_refine_ls_number_reflns 3460
_refine_ls_number_restraints 14
_refine_ls_restrained_S_all 1.058
_refine_ls_R_factor_all 0.0696
_refine_ls_R_factor_gt 0.0433
_refine_ls_shift/su_max 0.000
_refine_ls_shift/su_mean 0.000
_refine_ls_structure_factor_coef Fsqd
_refine_ls_weighting_details 'calc w=1/[\s^2^(Fo^2^)+(0.0477P)^2^+0.9756P] where P=(Fo^2^+2Fc^2^)/3'
_refine_ls_weighting_scheme calc
_refine_ls_wR_factor_gt 0.1025
_refine_ls_wR_factor_ref 0.1153
_reflns_number_gt 2392
_reflns_number_total 3460
_reflns_threshold_expression I>2\s(I)
_cod_data_source_file kp2435.cif
_cod_data_source_block I
_cod_original_sg_symbol_H-M 'P 21/c'
_cod_database_code 2235899
_cod_database_fobs_code 2235899

loop_
_symmetry_equiv_pos_as_xyz
'x, y, z'
'-x, y+1/2, -z+1/2'
'-x, -y, -z'
'x, -y-1/2, z-1/2'

loop_
_atom_site_type_symbol
_atom_site_label
_atom_site_fract_x
_atom_site_fract_y
_atom_site_fract_z
_atom_site_U_iso_or_equiv
_atom_site_adp_type
_atom_site_calc_flag
_atom_site_refinement_flags
_atom_site_occupancy
_atom_site_symmetry_multiplicity
_atom_site_disorder_assembly
_atom_site_disorder_group
Br Br1 0.78842(3) 0.16727(3) 0.52938(5) 0.06445(17) Uani d . 1 2 . .
S S1 0.70738(6) 0.67272(7) 0.23040(7) 0.03887(19) Uani d . 1 2 . .
O O1 0.93643(16) 0.67342(18) 0.5796(2) 0.0384(5) Uani d . 1 2 . .
O O2 0.7178(2) 0.5873(2) 0.1208(2) 0.0595(7) Uani d . 1 2 . .
C C1 0.8025(2) 0.6387(3) 0.3879(3) 0.0333(6) Uani d . 1 2 . .
C C2 0.8265(2) 0.5272(3) 0.4624(3) 0.0326(6) Uani d . 1 2 . .
C C3 0.7894(2) 0.4090(3) 0.4423(3) 0.0385(7) Uani d . 1 2 . .
H H3 0.7343 0.3862 0.3625 0.046 Uiso calc R 1 2 . .
C C4 0.8371(3) 0.3279(3) 0.5442(4) 0.0426(7) Uani d . 1 2 . .
C C5 0.9200(3) 0.3574(3) 0.6612(3) 0.0445(8) Uani d . 1 2 . .
H H5 0.9500 0.2978 0.7285 0.053 Uiso calc R 1 2 . .
C C6 0.9583(2) 0.4726(3) 0.6796(3) 0.0411(7) Uani d . 1 2 . .
H H6 1.0153 0.4945 0.7578 0.049 Uiso calc R 1 2 . .
C C7 0.9100(2) 0.5543(3) 0.5793(3) 0.0345(6) Uani d . 1 2 . .
C C8 0.8706(2) 0.7221(3) 0.4607(3) 0.0352(6) Uani d . 1 2 . .
C C9 0.8858(3) 0.8504(3) 0.4392(4) 0.0463(8) Uani d . 1 2 . .
H H9A 0.8629 0.8968 0.5096 0.069 Uiso calc R 1 2 . .
H H9B 0.8435 0.8738 0.3456 0.069 Uiso calc R 1 2 . .
H H9C 0.9613 0.8662 0.4482 0.069 Uiso calc R 1 2 . .
C C10 0.5915(2) 0.6284(3) 0.2817(3) 0.0387(7) Uani d . 1 2 B .
C C11 0.5255(3) 0.5431(3) 0.2057(4) 0.0532(9) Uani d . 1 2 . .
H H11 0.5429 0.5013 0.1317 0.064 Uiso calc R 1 2 A 1
C C12 0.4339(3) 0.5211(4) 0.2412(6) 0.0788(15) Uani d P 0.583(5) 2 B 1
H H12 0.3870 0.4631 0.1877 0.095 Uiso calc PR 0.583(5) 2 B 1
C C12' 0.4339(3) 0.5211(4) 0.2412(6) 0.0788(15) Uani d PD 0.42 2 B 2
F F1' 0.3631(4) 0.4412(5) 0.1945(7) 0.083(2) Uani d PDU 0.417(5) 2 B 2
C C13 0.4043(3) 0.5740(6) 0.3450(6) 0.0877(17) Uani d . 1 2 . .
H H13 0.3394 0.5553 0.3661 0.105 Uiso calc R 1 2 B 1
C C14 0.4731(3) 0.6561(5) 0.4180(4) 0.0805(17) Uani d PD 0.583(5) 2 B 1
F F1 0.4478(3) 0.6915(4) 0.5278(4) 0.0791(15) Uani d PDU 0.583(5) 2 B 1
C C14' 0.4731(3) 0.6561(5) 0.4180(4) 0.0805(17) Uani d P 0.42 2 B 2
H H14' 0.4556 0.6940 0.4944 0.097 Uiso calc PR 0.417(5) 2 B 2
C C15 0.5663(3) 0.6885(4) 0.3896(3) 0.0542(10) Uani d . 1 2 . .
H H15 0.6111 0.7490 0.4414 0.065 Uiso calc R 1 2 B 1

loop_
_atom_site_aniso_label
_atom_site_aniso_U_11
_atom_site_aniso_U_22
_atom_site_aniso_U_33
_atom_site_aniso_U_12
_atom_site_aniso_U_13
_atom_site_aniso_U_23
Br1 0.0542(2) 0.0364(2) 0.0981(4) 0.00465(16) 0.0128(2) 0.00779(18)
S1 0.0434(4) 0.0439(4) 0.0301(4) 0.0032(3) 0.0112(3) 0.0067(3)
O1 0.0351(10) 0.0423(12) 0.0376(11) -0.0004(9) 0.0096(8) -0.0034(9)
O2 0.0720(16) 0.0729(18) 0.0372(12) 0.0076(14) 0.0210(11) -0.0055(11)
C1 0.0307(13) 0.0405(16) 0.0317(14) 0.0033(12) 0.0134(11) 0.0013(12)
C2 0.0280(12) 0.0398(16) 0.0324(14) 0.0050(12) 0.0125(11) 0.0011(12)
C3 0.0323(13) 0.0404(17) 0.0427(16) 0.0037(13) 0.0099(12) -0.0013(13)
C4 0.0384(15) 0.0360(17) 0.0557(19) 0.0062(13) 0.0163(14) 0.0028(14)
C5 0.0433(17) 0.0472(19) 0.0441(17) 0.0180(14) 0.0139(14) 0.0079(14)
C6 0.0365(15) 0.050(2) 0.0343(15) 0.0097(14) 0.0059(12) -0.0037(13)
C7 0.0313(13) 0.0379(16) 0.0361(15) 0.0031(12) 0.0123(11) -0.0020(12)
C8 0.0339(14) 0.0410(17) 0.0353(15) 0.0030(13) 0.0170(12) 0.0021(13)
C9 0.0479(18) 0.0395(18) 0.055(2) -0.0038(14) 0.0197(15) 0.0019(15)
C10 0.0347(14) 0.0477(18) 0.0300(14) 0.0053(13) 0.0025(11) 0.0084(13)
C11 0.0481(18) 0.051(2) 0.055(2) 0.0010(16) 0.0041(16) 0.0024(16)
C12 0.044(2) 0.083(3) 0.101(4) -0.009(2) 0.006(2) 0.025(3)
C12' 0.044(2) 0.083(3) 0.101(4) -0.009(2) 0.006(2) 0.025(3)
F1' 0.068(3) 0.070(4) 0.101(4) -0.032(3) 0.007(3) -0.012(3)
C13 0.0324(18) 0.139(5) 0.090(3) -0.001(2) 0.014(2) 0.040(3)
C14 0.042(2) 0.151(5) 0.050(2) 0.012(3) 0.0150(17) 0.012(3)
F1 0.057(2) 0.120(4) 0.069(3) 0.005(2) 0.0304(19) -0.028(2)
C14' 0.042(2) 0.151(5) 0.050(2) 0.012(3) 0.0150(17) 0.012(3)
C15 0.0370(16) 0.086(3) 0.0367(17) 0.0038(17) 0.0056(13) -0.0030(17)

loop_
_atom_type_symbol
_atom_type_description
_atom_type_scat_dispersion_real
_atom_type_scat_dispersion_imag
_atom_type_scat_source
C C 0.0033 0.0016 'International Tables Vol C Tables 4.2.6.8 and 6.1.1.4'
H H 0.0000 0.0000 'International Tables Vol C Tables 4.2.6.8 and 6.1.1.4'
O O 0.0106 0.0060 'International Tables Vol C Tables 4.2.6.8 and 6.1.1.4'
F F 0.0171 0.0103 'International Tables Vol C Tables 4.2.6.8 and 6.1.1.4'
S S 0.1246 0.1234 'International Tables Vol C Tables 4.2.6.8 and 6.1.1.4'
Br Br -0.2901 2.4595 'International Tables Vol C Tables 4.2.6.8 and 6.1.1.4'

loop_
_geom_angle_atom_site_label_1
_geom_angle_atom_site_label_2
_geom_angle_atom_site_label_3
_geom_angle_site_symmetry_3
_geom_angle
C4 Br1 O2 4_566 159.51(11)
O2 S1 C1 . 109.35(14)
O2 S1 C10 . 106.41(16)
C1 S1 C10 . 97.72(13)
C8 O1 C7 . 106.5(2)
C8 C1 C2 . 107.6(2)
C8 C1 S1 . 122.0(2)
C2 C1 S1 . 130.4(2)
C7 C2 C3 . 119.0(3)
C7 C2 C1 . 104.6(3)
C3 C2 C1 . 136.4(3)
C4 C3 C2 . 116.6(3)
C4 C3 H3 . 121.7
C2 C3 H3 . 121.7
C3 C4 C5 . 123.4(3)
C3 C4 Br1 . 119.5(2)
C5 C4 Br1 . 117.1(2)
C6 C5 C4 . 120.2(3)
C6 C5 H5 . 119.9
C4 C5 H5 . 119.9
C7 C6 C5 . 116.6(3)
C7 C6 H6 . 121.7
C5 C6 H6 . 121.7
C6 C7 O1 . 125.2(3)
C6 C7 C2 . 124.2(3)
O1 C7 C2 . 110.6(2)
C1 C8 O1 . 110.7(3)
C1 C8 C9 . 133.6(3)
O1 C8 C9 . 115.8(3)
C8 C9 H9A . 109.5
C8 C9 H9B . 109.5
H9A C9 H9B . 109.5
C8 C9 H9C . 109.5
H9A C9 H9C . 109.5
H9B C9 H9C . 109.5
C11 C10 C15 . 121.5(3)
C11 C10 S1 . 119.4(3)
C15 C10 S1 . 118.9(3)
C12 C11 C10 . 116.8(4)
C12 C11 H11 . 121.6
C10 C11 H11 . 121.6
C13 C12 C11 . 125.4(4)
C13 C12 H12 . 117.3
C11 C12 H12 . 117.3
C12 C13 C14 . 115.3(4)
C12 C13 H13 . 122.3
C14 C13 H13 . 122.3
F1 C14 C13 . 112.3(4)
F1 C14 C15 . 122.6(4)
C13 C14 C15 . 124.6(4)
C14 C15 C10 . 116.3(4)
C14 C15 H15 . 121.8
C10 C15 H15 . 121.8

loop_
_geom_bond_atom_site_label_1
_geom_bond_atom_site_label_2
_geom_bond_site_symmetry_2
_geom_bond_distance
Br1 C4 . 1.898(3)
Br1 O2 4_566 3.200(3)
S1 O2 . 1.482(3)
S1 C1 . 1.755(3)
S1 C10 . 1.792(3)
O1 C8 . 1.371(3)
O1 C7 . 1.377(4)
C1 C8 . 1.355(4)
C1 C2 . 1.441(4)
C2 C7 . 1.393(4)
C2 C3 . 1.404(4)
C3 C4 . 1.376(4)
C3 H3 . 0.9500
C4 C5 . 1.396(5)
C5 C6 . 1.377(5)
C5 H5 . 0.9500
C6 C7 . 1.373(4)
C6 H6 . 0.9500
C8 C9 . 1.472(4)
C9 H9A . 0.9800
C9 H9B . 0.9800
C9 H9C . 0.9800
C10 C11 . 1.367(5)
C10 C15 . 1.378(5)
C11 C12 . 1.357(6)
C11 H11 . 0.9500
C12 C13 . 1.333(7)
C12 H12 . 0.9500
C13 C14 . 1.349(7)
C13 H13 . 0.9500
C14 F1 . 1.284(4)
C14 C15 . 1.370(5)
C15 H15 . 0.9500

loop_
_geom_hbond_atom_site_label_D
_geom_hbond_atom_site_label_H
_geom_hbond_atom_site_label_A
_geom_hbond_site_symmetry_A
_geom_hbond_distance_DH
_geom_hbond_distance_HA
_geom_hbond_distance_DA
_geom_hbond_angle_DHA
C5 H5 O1 2_746 0.95 2.50 3.429(4) 167.0
C9 H9A O2 4_576 0.98 2.44 3.269(4) 141.7

loop_
_geom_torsion_atom_site_label_1
_geom_torsion_atom_site_label_2
_geom_torsion_atom_site_label_3
_geom_torsion_atom_site_label_4
_geom_torsion_site_symmetry_1
_geom_torsion
O2 S1 C1 C8 . 127.1(2)
C10 S1 C1 C8 . -122.4(3)
O2 S1 C1 C2 . -51.6(3)
C10 S1 C1 C2 . 58.9(3)
C8 C1 C2 C7 . 0.5(3)
S1 C1 C2 C7 . 179.4(2)
C8 C1 C2 C3 . -177.5(3)
S1 C1 C2 C3 . 1.3(5)
C7 C2 C3 C4 . 2.1(4)
C1 C2 C3 C4 . 179.9(3)
C2 C3 C4 C5 . -1.5(5)
C2 C3 C4 Br1 . 177.6(2)
O2 Br1 C4 C3 4_566 -138.1(3)
O2 Br1 C4 C5 4_566 41.0(5)
C3 C4 C5 C6 . 0.0(5)
Br1 C4 C5 C6 . -179.1(2)
C4 C5 C6 C7 . 0.9(5)
C5 C6 C7 O1 . 179.6(3)
C5 C6 C7 C2 . -0.3(5)
C8 O1 C7 C6 . 179.0(3)
C8 O1 C7 C2 . -1.1(3)
C3 C2 C7 C6 . -1.3(4)
C1 C2 C7 C6 . -179.7(3)
C3 C2 C7 O1 . 178.8(2)
C1 C2 C7 O1 . 0.4(3)
C2 C1 C8 O1 . -1.2(3)
S1 C1 C8 O1 . 179.78(19)
C2 C1 C8 C9 . -179.9(3)
S1 C1 C8 C9 . 1.2(5)
C7 O1 C8 C1 . 1.4(3)
C7 O1 C8 C9 . -179.7(3)
O2 S1 C10 C11 . -9.5(3)
C1 S1 C10 C11 . -122.3(3)
O2 S1 C10 C15 . 176.0(3)
C1 S1 C10 C15 . 63.1(3)
C15 C10 C11 C12 . 0.4(5)
S1 C10 C11 C12 . -174.0(3)
C10 C11 C12 C13 . -1.3(7)
C11 C12 C13 C14 . 0.3(7)
C12 C13 C14 F1 . -170.9(5)
C12 C13 C14 C15 . 1.7(7)
F1 C14 C15 C10 . 169.4(4)
C13 C14 C15 C10 . -2.5(7)
C11 C10 C15 C14 . 1.4(5)
S1 C10 C15 C14 . 175.8(3)
